data_4510318
loop_
_publ_author_name
'Kapustin, Eugene A.'
'Minkov, Vasily S.'
'Stare, Jernej'
'Boldyreva, Elena V.'

_publ_section_title
;
 One Hydrogen Bond---Two Ways To Build a Structure. The Role of
 N--H&#x00B7;&#x00B7;&#x00B7;O Hydrogen Bonds in Crystal Structures
 ofN,N-Dimethylglycine
;
_journal_issue 4
_journal_name_full 'Crystal Growth &amp; Design'
_journal_page_first 1851
_journal_paper_doi 10.1021/cg5000183
_journal_volume 14
_journal_year 2014
_chemical_formula_moiety 'C4 H9 N O2'
_chemical_formula_sum 'C4 H9 N O2'
_chemical_formula_weight 103.12
_chemical_name_common N,N-dimethylglycine
_chemical_name_systematic
; 
 2-(Dimethylamino)acetic acid 
;
_space_group_IT_number 14
_symmetry_cell_setting monoclinic
_symmetry_space_group_name_Hall '-P 2yn'
_symmetry_space_group_name_H-M 'P 1 21/n 1'
_audit_creation_method SHELXL-97
_cell_angle_alpha 90.00
_cell_angle_beta 92.152(6)
_cell_angle_gamma 90.00
_cell_formula_units_Z 8
_cell_length_a 5.3738(4)
_cell_length_b 19.8094(10)
_cell_length_c 9.7661(7)
_cell_measurement_reflns_used 8842
_cell_measurement_temperature 175(2)
_cell_measurement_theta_max 29.55
_cell_measurement_theta_min 2.06
_cell_volume 1038.89(12)
_diffrn_ambient_temperature 175(2)
_diffrn_detector_area_resol_mean 6.67
_diffrn_measurement_device '2-circle goniometer'
_diffrn_measurement_device_type 'STOE IPDS 2'
_diffrn_measurement_method 'rotation method'
_diffrn_radiation_monochromator graphite
_diffrn_radiation_source 'fine-focus sealed tube'
_diffrn_radiation_type MoK\a
_diffrn_radiation_wavelength 0.71073
_diffrn_reflns_av_R_equivalents 0.0338
_diffrn_reflns_av_sigmaI/netI 0.0334
_diffrn_reflns_limit_h_max 7
_diffrn_reflns_limit_h_min -6
_diffrn_reflns_limit_k_max 27
_diffrn_reflns_limit_k_min -24
_diffrn_reflns_limit_l_max 13
_diffrn_reflns_limit_l_min -13
_diffrn_reflns_number 10051
_diffrn_reflns_theta_max 29.13
_diffrn_reflns_theta_min 2.06
_exptl_absorpt_coefficient_mu 0.105
_exptl_absorpt_correction_T_max 0.9692
_exptl_absorpt_correction_T_min 0.9494
_exptl_absorpt_correction_type numerical
_exptl_absorpt_process_details 'X-SHAPE, Stoe&Cie, 2003'
_exptl_crystal_colour colourless
_exptl_crystal_density_diffrn 1.319
_exptl_crystal_density_method 'not measured'
_exptl_crystal_description prism
_exptl_crystal_F_000 448
_exptl_crystal_size_max 0.50
_exptl_crystal_size_mid 0.40
_exptl_crystal_size_min 0.30
_reflns_number_gt 2042
_reflns_number_total 2798
_reflns_threshold_expression >2sigma(I)
_cod_data_source_file cg5000183_si_002.cif
_cod_data_source_block DMG-II-175K_DFT
_cod_original_sg_symbol_H-M 'P 21/n'
_cod_database_code 4510318

loop_
_symmetry_equiv_pos_as_xyz
'x, y, z'
'-x+1/2, y+1/2, -z+1/2'
'-x, -y, -z'
'x-1/2, -y-1/2, z-1/2'

loop_
_atom_site_label
_atom_site_type_symbol
_atom_site_fract_x
_atom_site_fract_y
_atom_site_fract_z
_atom_site_U_iso_or_equiv
_atom_site_adp_type
O2B O 0.44995(16) 0.35585(4) 0.40208(8) 0.0289(2) Uani
O1B O 0.19547(17) 0.37716(5) 0.57415(8) 0.0341(2) Uani
C1B C 0.3864(2) 0.35368(5) 0.52519(11) 0.0226(2) Uani
N1B N 0.49048(18) 0.31344(5) 0.76409(9) 0.0230(2) Uani
C2B C 0.5782(2) 0.31899(6) 0.62135(10) 0.0222(2) Uani
C3B C 0.7040(3) 0.30823(8) 0.86580(13) 0.0407(3) Uani
C4B C 0.3208(3) 0.25522(7) 0.77790(15) 0.0397(3) Uani
O2A O 0.27806(17) 0.42010(4) -0.10167(8) 0.0295(2) Uani
O1A O 0.22661(18) 0.34683(4) 0.07087(8) 0.0339(2) Uani
N1A N 0.18179(17) 0.44807(5) 0.26120(9) 0.02046(19) Uani
C1A C 0.2500(2) 0.40414(6) 0.02208(11) 0.0230(2) Uani
C2A C 0.2535(2) 0.46506(6) 0.11950(10) 0.0217(2) Uani
C3A C 0.2434(2) 0.50519(6) 0.35603(11) 0.0281(3) Uani
C4A C -0.0874(2) 0.43178(6) 0.26734(13) 0.0296(3) Uani
H1B H -0.61208 0.35738 0.79200 0.028 Uiso
H21B H -0.37881 0.26772 0.58572 0.027 Uiso
H22B H -0.24692 0.34796 0.62265 0.027 Uiso
H31B H -0.17059 0.35129 0.85260 0.061 Uiso
H32B H -0.19682 0.26071 0.84815 0.061 Uiso
H33B H -0.37238 0.30875 0.96848 0.061 Uiso
H41B H -0.57254 0.20892 0.76142 0.060 Uiso
H42B H 0.16778 0.26002 0.70108 0.060 Uiso
H43B H -0.75240 0.25618 0.88098 0.060 Uiso
H1A H 0.28656 0.40497 0.30230 0.025 Uiso
H21A H 0.44261 0.48667 0.12459 0.026 Uiso
H22A H 0.12688 0.50516 0.08188 0.026 Uiso
H31A H 0.11942 0.54779 0.33028 0.042 Uiso
H32A H 0.43922 0.51932 0.34498 0.042 Uiso
H33A H 0.21296 0.48772 0.46072 0.042 Uiso
H41A H -0.13375 0.39337 0.18985 0.044 Uiso
H42A H -0.19274 0.47843 0.24609 0.044 Uiso
H43A H -0.12250 0.41164 0.36943 0.044 Uiso

loop_
_atom_type_symbol
_atom_type_description
_atom_type_scat_dispersion_real
_atom_type_scat_dispersion_imag
_atom_type_scat_source
C C 0.0033 0.0016 'International Tables Vol C Tables 4.2.6.8 and 6.1.1.4'
H H 0.0000 0.0000 'International Tables Vol C Tables 4.2.6.8 and 6.1.1.4'
N N 0.0061 0.0033 'International Tables Vol C Tables 4.2.6.8 and 6.1.1.4'
O O 0.0106 0.0060 'International Tables Vol C Tables 4.2.6.8 and 6.1.1.4'
